data_7063129
loop_
_publ_author_name
'Bakija, Marija'
'Peri\'c, Berislav'
'Kirin, Sre\'cko I.'

_publ_section_title
;
 Oxazoline amino acid bioconjugates: one-pot synthesis and analysis of
 supramolecular interactions
;
_journal_issue 19
_journal_name_full 'New Journal of Chemistry'
_journal_page_first 8702
_journal_page_last 8719
_journal_paper_doi 10.1039/D4NJ00995A
_journal_volume 48
_journal_year 2024
_chemical_absolute_configuration syn
_chemical_formula_moiety 'C20 H22 N2 O4'
_chemical_formula_sum 'C20 H22 N2 O4'
_chemical_formula_weight 354.39
_space_group_crystal_system orthorhombic
_space_group_IT_number 19
_space_group_name_Hall 'P 2ac 2ab'
_space_group_name_H-M_alt 'P 21 21 21'
_atom_sites_solution_hydrogens mixed
_atom_sites_solution_primary direct
_atom_sites_solution_secondary difmap
_audit_creation_method SHELXL-2018/3
_audit_update_record
;
2024-03-27 deposited with the CCDC.	2024-04-04 downloaded from the CCDC.
;
_cell_angle_alpha 90
_cell_angle_beta 90
_cell_angle_gamma 90
_cell_formula_units_Z 4
_cell_length_a 5.18300(10)
_cell_length_b 5.51200(10)
_cell_length_c 64.5994(13)
_cell_measurement_reflns_used 10313
_cell_measurement_temperature 293(2)
_cell_measurement_theta_max 77.5890
_cell_measurement_theta_min 8.0790
_cell_volume 1845.52(6)
_computing_cell_refinement 'CrysAlisPro 1.171.42.90a (Rigaku OD, 2023)'
_computing_data_collection 'CrysAlisPro 1.171.42.90a (Rigaku OD, 2023)'
_computing_data_reduction 'CrysAlisPro 1.171.42.90a (Rigaku OD, 2023)'
_computing_molecular_graphics
;
ORTEP-3 (Farrugia, 1997), Mercury (C. F. Macrae et al., 2020)
;
_computing_publication_material
;
'SHELXL-2018/3 (Sheldrick, 2018), CrysAlisPro 1.171.41.115a (Rigaku OD, 2021)'
;
_computing_structure_refinement 'SHELXL-2018/3 (Sheldrick, 2018)'
_computing_structure_solution 'SHELXT 2014/5 (Sheldrick, 2014)'
_diffrn_ambient_temperature 293(2)
_diffrn_detector_area_resol_mean 10.0000
_diffrn_measured_fraction_theta_full 0.996
_diffrn_measured_fraction_theta_max 0.977
_diffrn_measurement_device_type 'XtaLAB Synergy, Dualflex, HyPix'
_diffrn_measurement_method '\w scans'
_diffrn_radiation_type CuK\a
_diffrn_radiation_wavelength 1.54184
_diffrn_reflns_av_R_equivalents 0.0353
_diffrn_reflns_av_unetI/netI 0.0247
_diffrn_reflns_Laue_measured_fraction_full 0.996
_diffrn_reflns_Laue_measured_fraction_max 0.977
_diffrn_reflns_limit_h_max 6
_diffrn_reflns_limit_h_min -6
_diffrn_reflns_limit_k_max 6
_diffrn_reflns_limit_k_min -6
_diffrn_reflns_limit_l_max 81
_diffrn_reflns_limit_l_min -81
_diffrn_reflns_number 14023
_diffrn_reflns_point_group_measured_fraction_full 0.992
_diffrn_reflns_point_group_measured_fraction_max 0.970
_diffrn_reflns_theta_full 67.684
_diffrn_reflns_theta_max 79.716
_diffrn_reflns_theta_min 8.069
_diffrn_source 'micro-focus sealed X-ray tube'
_exptl_absorpt_coefficient_mu 0.731
_exptl_absorpt_correction_T_max 1.00000
_exptl_absorpt_correction_T_min 0.73480
_exptl_absorpt_correction_type multi-scan
_exptl_absorpt_process_details
;
CrysAlisPro 1.171.42.90a (Rigaku Oxford Diffraction, 2023)
Empirical absorption correction using spherical harmonics,
implemented in SCALE3 ABSPACK scaling algorithm.
;
_exptl_crystal_colour colourless
_exptl_crystal_density_diffrn 1.275
_exptl_crystal_description plate
_exptl_crystal_F_000 752
_exptl_crystal_size_max 0.3
_exptl_crystal_size_mid 0.2
_exptl_crystal_size_min 0.05
_refine_diff_density_max 0.498
_refine_diff_density_min -0.350
_refine_diff_density_rms 0.093
_refine_ls_abs_structure_details
;
 Flack x determined using 1383 quotients [(I+)-(I-)]/[(I+)+(I-)]
 (Parsons, Flack and Wagner, Acta Cryst. B69 (2013) 249-259).
;
_refine_ls_abs_structure_Flack -0.1(4)
_refine_ls_extinction_method none
_refine_ls_goodness_of_fit_ref 1.161
_refine_ls_hydrogen_treatment mixed
_refine_ls_matrix_type full
_refine_ls_number_parameters 243
_refine_ls_number_reflns 3887
_refine_ls_number_restraints 0
_refine_ls_restrained_S_all 1.161
_refine_ls_R_factor_all 0.0878
_refine_ls_R_factor_gt 0.0867
_refine_ls_shift/su_max 0.000
_refine_ls_shift/su_mean 0.000
_refine_ls_structure_factor_coef Fsqd
_refine_ls_weighting_details 'w=1/[\s^2^(Fo^2^)+(0.1757P)^2^+1.2541P] where P=(Fo^2^+2Fc^2^)/3'
_refine_ls_weighting_scheme calc
_refine_ls_wR_factor_gt 0.2856
_refine_ls_wR_factor_ref 0.2865
_reflns_Friedel_coverage 0.630
_reflns_Friedel_fraction_full 0.987
_reflns_Friedel_fraction_max 0.958
_reflns_number_gt 3813
_reflns_number_total 3887
_reflns_threshold_expression 'I > 2\s(I)'
_cod_data_source_file d4nj00995a6.cif
_cod_data_source_block 1n5
_cod_depositor_comments 'Adding full bibliography for 7063124--7063134.cif.'
_cod_database_code 7063129
_shelx_shelxl_version_number 2018/3
_shelx_space_group_comment
;
The symmetry employed for this shelxl refinement is uniquely defined
by the following loop, which should always be used as a source of
symmetry information in preference to the above space-group names.
They are only intended as comments.
;

loop_
_space_group_symop_operation_xyz
'x, y, z'
'-x+1/2, -y, z+1/2'
'-x, y+1/2, -z+1/2'
'x+1/2, -y+1/2, -z'

loop_
_atom_site_label
_atom_site_type_symbol
_atom_site_fract_x
_atom_site_fract_y
_atom_site_fract_z
_atom_site_U_iso_or_equiv
_atom_site_adp_type
_atom_site_occupancy
_atom_site_site_symmetry_order
_atom_site_calc_flag
_atom_site_refinement_flags_posn
_atom_site_refinement_flags_adp
_atom_site_refinement_flags_occupancy
_atom_site_disorder_assembly
_atom_site_disorder_group
C1 C 0.3632(9) 0.2870(9) 0.11430(7) 0.0389(10) Uani 1 1 d . . . . .
H1 H 0.257309 0.153523 0.111981 0.047 Uiso 1 1 calc R U . . .
C2 C 0.5623(9) 0.3372(9) 0.10064(7) 0.0398(10) Uani 1 1 d . . . . .
C3 C 0.7176(9) 0.5432(10) 0.10396(7) 0.0430(11) Uani 1 1 d . . . . .
H3 H 0.853473 0.575347 0.094959 0.052 Uiso 1 1 calc R U . . .
C4 C 0.6721(10) 0.6967(9) 0.12017(8) 0.0435(11) Uani 1 1 d . . . . .
H4 H 0.772126 0.835599 0.121711 0.052 Uiso 1 1 calc R U . . .
C4A C 0.4731(9) 0.6459(8) 0.13472(7) 0.0370(9) Uani 1 1 d . . . . .
C5 C 0.4316(11) 0.7952(9) 0.15233(7) 0.0454(11) Uani 1 1 d . . . . .
H5 H 0.529053 0.935264 0.154147 0.055 Uiso 1 1 calc R U . . .
C6 C 0.2483(11) 0.7332(9) 0.16660(8) 0.0451(11) Uani 1 1 d . . . . .
H6 H 0.220985 0.831880 0.178067 0.054 Uiso 1 1 calc R U . . .
C7 C 0.1005(9) 0.5204(9) 0.16403(7) 0.0385(9) Uani 1 1 d . . . . .
C8 C 0.1290(9) 0.3783(8) 0.14684(7) 0.0376(9) Uani 1 1 d . . . . .
H8 H 0.023815 0.243232 0.145010 0.045 Uiso 1 1 calc R U . . .
C8A C 0.3196(9) 0.4365(8) 0.13168(7) 0.0357(9) Uani 1 1 d . . . . .
O1O O -0.2359(8) 0.2578(8) 0.17671(5) 0.0538(10) Uani 1 1 d . . . . .
C2O C -0.0745(9) 0.4452(8) 0.18096(7) 0.0372(9) Uani 1 1 d . . . . .
N3O N -0.0714(9) 0.5278(9) 0.19912(6) 0.0466(10) Uani 1 1 d . . . . .
C4O C -0.2505(9) 0.3780(10) 0.21175(7) 0.0446(12) Uani 1 1 d . . . . .
C5O C -0.3883(11) 0.2213(11) 0.19537(8) 0.0515(13) Uani 1 1 d . . . . .
H5OA H -0.389230 0.051737 0.199400 0.062 Uiso 1 1 calc R U . . .
H5OB H -0.564749 0.274962 0.193355 0.062 Uiso 1 1 calc R U . . .
C6O C -0.4330(14) 0.5402(14) 0.22357(11) 0.0690(18) Uani 1 1 d . . . . .
H6OB H -0.543433 0.623939 0.214018 0.104 Uiso 1 1 calc R U . . .
H6OC H -0.335656 0.656264 0.231437 0.104 Uiso 1 1 calc R U . . .
H6OA H -0.535887 0.443678 0.232779 0.104 Uiso 1 1 calc R U . . .
C7O C -0.0930(15) 0.2213(15) 0.22627(10) 0.0727(19) Uani 1 1 d . . . . .
H7OA H -0.206606 0.121581 0.234359 0.109 Uiso 1 1 calc R U . . .
H7OB H 0.006625 0.322990 0.235302 0.109 Uiso 1 1 calc R U . . .
H7OC H 0.020734 0.119875 0.218353 0.109 Uiso 1 1 calc R U . . .
CC C 0.6290(9) 0.1697(10) 0.08318(7) 0.0425(10) Uani 1 1 d . . . . .
OC O 0.8530(8) 0.1387(10) 0.07818(7) 0.0630(12) Uani 1 1 d . . . . .
NA N 0.4319(9) 0.0508(9) 0.07420(6) 0.0447(10) Uani 1 1 d . . . . .
HA H 0.263(12) 0.095(10) 0.0759(9) 0.037(14) Uiso 1 1 d . . . . .
C1A C 0.4803(9) -0.1224(10) 0.05774(7) 0.0439(11) Uani 1 1 d . . . . .
H1A H 0.630403 -0.220274 0.061659 0.053 Uiso 1 1 calc R U . . .
C2A C 0.5428(15) 0.0065(12) 0.03781(9) 0.0604(15) Uani 1 1 d . . . . .
C3A C 0.2529(12) -0.2907(13) 0.05514(10) 0.0631(15) Uani 1 1 d . . . . .
H3AB H 0.106359 -0.199939 0.050375 0.095 Uiso 1 1 calc R U . . .
H3AC H 0.212892 -0.365005 0.068193 0.095 Uiso 1 1 calc R U . . .
H3AA H 0.294715 -0.414075 0.045209 0.095 Uiso 1 1 calc R U . . .
O1A O 0.458(2) 0.1949(12) 0.03276(9) 0.137(4) Uani 1 1 d . . . . .
O2A O 0.6949(13) -0.1247(12) 0.02594(8) 0.092(2) Uani 1 1 d . . . . .
CMA C 0.772(3) -0.012(3) 0.00664(16) 0.152(6) Uani 1 1 d . . . . .
HMAC H 0.629191 -0.014515 -0.002851 0.228 Uiso 1 1 calc R U . . .
HMAA H 0.913959 -0.100274 0.000803 0.228 Uiso 1 1 calc R U . . .
HMAB H 0.822709 0.152472 0.009184 0.228 Uiso 1 1 calc R U . . .

loop_
_atom_site_aniso_label
_atom_site_aniso_U_11
_atom_site_aniso_U_22
_atom_site_aniso_U_33
_atom_site_aniso_U_23
_atom_site_aniso_U_13
_atom_site_aniso_U_12
C1 0.035(2) 0.043(2) 0.038(2) -0.0037(17) 0.0019(17) -0.0019(19)
C2 0.033(2) 0.050(2) 0.037(2) -0.0013(18) 0.0013(17) 0.006(2)
C3 0.037(2) 0.051(3) 0.042(2) 0.005(2) 0.0038(18) 0.001(2)
C4 0.044(2) 0.040(2) 0.047(2) 0.0033(19) 0.001(2) -0.006(2)
C4A 0.038(2) 0.037(2) 0.0369(19) 0.0020(16) -0.0028(17) 0.0028(18)
C5 0.053(3) 0.041(2) 0.043(2) -0.0057(19) 0.003(2) -0.011(2)
C6 0.053(3) 0.042(2) 0.040(2) -0.0062(19) 0.002(2) -0.004(2)
C7 0.037(2) 0.042(2) 0.037(2) -0.0030(18) 0.0016(17) -0.0005(19)
C8 0.033(2) 0.038(2) 0.042(2) -0.0035(17) -0.0023(17) -0.0057(18)
C8A 0.034(2) 0.038(2) 0.035(2) -0.0026(17) -0.0016(16) 0.0016(17)
O1O 0.059(2) 0.060(2) 0.0421(17) -0.0138(16) 0.0081(16) -0.021(2)
C2O 0.032(2) 0.041(2) 0.038(2) -0.0018(17) 0.0010(17) -0.0014(18)
N3O 0.045(2) 0.059(2) 0.0365(18) -0.0029(17) 0.0053(16) -0.018(2)
C4O 0.039(2) 0.057(3) 0.038(2) 0.0002(19) 0.0023(18) -0.018(2)
C5O 0.047(3) 0.062(3) 0.046(2) 0.000(2) 0.002(2) -0.023(3)
C6O 0.065(4) 0.078(4) 0.064(3) -0.019(3) 0.020(3) -0.015(3)
C7O 0.066(4) 0.094(5) 0.058(3) 0.024(3) -0.009(3) -0.018(4)
CC 0.036(2) 0.052(3) 0.040(2) -0.003(2) 0.0036(18) 0.005(2)
OC 0.0356(18) 0.085(3) 0.068(2) -0.020(2) 0.0086(17) 0.004(2)
NA 0.036(2) 0.061(3) 0.0366(18) -0.0099(17) 0.0035(15) 0.0096(19)
C1A 0.039(2) 0.055(3) 0.038(2) -0.005(2) 0.0028(18) 0.016(2)
C2A 0.076(4) 0.061(3) 0.044(3) -0.005(2) 0.009(3) 0.010(3)
C3A 0.055(3) 0.067(4) 0.067(3) -0.016(3) 0.008(3) 0.001(3)
O1A 0.252(12) 0.092(4) 0.067(3) 0.024(3) 0.049(5) 0.076(6)
O2A 0.109(4) 0.114(5) 0.052(2) 0.003(3) 0.037(3) 0.028(4)
CMA 0.192(14) 0.191(12) 0.073(5) 0.017(7) 0.075(8) 0.029(12)

loop_
_atom_type_symbol
_atom_type_description
_atom_type_scat_dispersion_real
_atom_type_scat_dispersion_imag
_atom_type_scat_source
C C 0.0181 0.0091 'International Tables Vol C Tables 4.2.6.8 and 6.1.1.4'
H H 0.0000 0.0000 'International Tables Vol C Tables 4.2.6.8 and 6.1.1.4'
N N 0.0311 0.0180 'International Tables Vol C Tables 4.2.6.8 and 6.1.1.4'
O O 0.0492 0.0322 'International Tables Vol C Tables 4.2.6.8 and 6.1.1.4'

loop_
_geom_angle_atom_site_label_1
_geom_angle_atom_site_label_2
_geom_angle_atom_site_label_3
_geom_angle
_geom_angle_site_symmetry_1
_geom_angle_site_symmetry_3
_geom_angle_publ_flag
C2 C1 C8A 120.6(4) . . ?
C1 C2 C3 119.3(4) . . ?
C1 C2 CC 121.9(5) . . ?
C3 C2 CC 118.7(4) . . ?
C4 C3 C2 121.1(4) . . ?
C3 C4 C4A 120.6(5) . . ?
C8A C4A C5 119.9(4) . . ?
C8A C4A C4 118.4(4) . . ?
C5 C4A C4 121.6(4) . . ?
C6 C5 C4A 120.0(5) . . ?
C5 C6 C7 120.4(4) . . ?
C8 C7 C6 120.9(4) . . ?
C8 C7 C2O 120.4(4) . . ?
C6 C7 C2O 118.6(4) . . ?
C7 C8 C8A 120.2(4) . . ?
C1 C8A C4A 119.8(4) . . ?
C1 C8A C8 121.7(4) . . ?
C4A C8A C8 118.5(4) . . ?
C2O O1O C5O 105.8(4) . . ?
N3O C2O O1O 118.1(4) . . ?
N3O C2O C7 125.4(4) . . ?
O1O C2O C7 116.2(4) . . ?
C2O N3O C4O 107.6(4) . . ?
N3O C4O C6O 109.9(5) . . ?
N3O C4O C7O 108.7(4) . . ?
C6O C4O C7O 111.3(6) . . ?
N3O C4O C5O 102.9(4) . . ?
C6O C4O C5O 112.9(5) . . ?
C7O C4O C5O 110.8(5) . . ?
O1O C5O C4O 103.9(4) . . ?
OC CC NA 122.8(5) . . ?
OC CC C2 120.4(5) . . ?
NA CC C2 116.7(4) . . ?
CC NA C1A 120.3(4) . . ?
NA C1A C2A 110.7(5) . . ?
NA C1A C3A 110.5(4) . . ?
C2A C1A C3A 111.3(5) . . ?
O1A C2A O2A 123.2(6) . . ?
O1A C2A C1A 125.1(6) . . ?
O2A C2A C1A 111.6(5) . . ?
C2A O2A CMA 115.5(8) . . ?

loop_
_geom_bond_atom_site_label_1
_geom_bond_atom_site_label_2
_geom_bond_distance
_geom_bond_site_symmetry_2
_geom_bond_publ_flag
C1 C2 1.386(6) . ?
C1 C8A 1.411(6) . ?
C2 C3 1.408(7) . ?
C2 CC 1.498(6) . ?
C3 C4 1.367(7) . ?
C4 C4A 1.423(7) . ?
C4A C8A 1.416(6) . ?
C4A C5 1.420(6) . ?
C5 C6 1.367(7) . ?
C6 C7 1.411(7) . ?
C7 C8 1.367(6) . ?
C7 C2O 1.480(6) . ?
C8 C8A 1.427(6) . ?
O1O C2O 1.357(6) . ?
O1O C5O 1.455(6) . ?
C2O N3O 1.258(6) . ?
N3O C4O 1.486(6) . ?
C4O C6O 1.509(8) . ?
C4O C7O 1.514(8) . ?
C4O C5O 1.541(7) . ?
CC OC 1.218(6) . ?
CC NA 1.345(7) . ?
NA C1A 1.451(6) . ?
C1A C2A 1.505(7) . ?
C1A C3A 1.509(9) . ?
C2A O1A 1.173(9) . ?
C2A O2A 1.316(8) . ?
O2A CMA 1.448(11) . ?

loop_
_geom_hbond_atom_site_label_D
_geom_hbond_atom_site_label_H
_geom_hbond_atom_site_label_A
_geom_hbond_distance_DH
_geom_hbond_distance_HA
_geom_hbond_distance_DA
_geom_hbond_angle_DHA
_geom_hbond_site_symmetry_A
_geom_hbond_publ_flag
NA HA OC 0.91(6) 2.14(6) 3.050(6) 171(5) 1_455 yes
